data_7060558
loop_
_publ_author_name
'Zhang, Bin'
'Zhang, Jie'
'Sun, Ahui'
'Liu, Chunmei'
'Gu, Mengsi'
'Chen, Yahui'
'Wei, Bin'
'Du, Chenxia'

_publ_section_title
;
 Efficiently luminescent mononuclear copper iodide complexes with
 sterically hindered iminephosphine chelating ligands
;
_journal_issue 19
_journal_name_full 'New Journal of Chemistry'
_journal_page_first 8763
_journal_page_last 8768
_journal_paper_doi 10.1039/D1NJ00622C
_journal_volume 45
_journal_year 2021
_chemical_formula_moiety 'C49 H38 Cu I N2 P2'
_chemical_formula_sum 'C49 H38 Cu I N2 P2'
_chemical_formula_weight 907.19
_space_group_crystal_system monoclinic
_space_group_IT_number 14
_space_group_name_Hall '-P 2yn'
_space_group_name_H-M_alt 'P 1 21/n 1'
_atom_sites_solution_hydrogens geom
_atom_sites_solution_primary direct
_audit_creation_date 2021-01-19
_audit_creation_method
;
Olex2 1.2
(compiled 2018.05.29 svn.r3508 for OlexSys, GUI svn.r5506)
;
_audit_update_record
;
2021-01-21 deposited with the CCDC.	2021-04-13 downloaded from the CCDC.
;
_cell_angle_alpha 90
_cell_angle_beta 97.1031(11)
_cell_angle_gamma 90
_cell_formula_units_Z 4
_cell_length_a 17.6455(2)
_cell_length_b 10.80964(12)
_cell_length_c 21.9761(3)
_cell_measurement_reflns_used 7809
_cell_measurement_temperature 293(2)
_cell_measurement_theta_max 70.8930
_cell_measurement_theta_min 4.7890
_cell_volume 4159.58(9)
_computing_cell_refinement
;
CrysAlisPro, Agilent Technologies,
Version 1.171.37.35 (release 13-08-2014 CrysAlis171 .NET)
(compiled Aug 13 2014,18:06:01)
;
_computing_data_collection
;
CrysAlisPro, Agilent Technologies,
Version 1.171.37.35 (release 13-08-2014 CrysAlis171 .NET)
(compiled Aug 13 2014,18:06:01)
;
_computing_data_reduction
;
CrysAlisPro, Agilent Technologies,
Version 1.171.37.35 (release 13-08-2014 CrysAlis171 .NET)
(compiled Aug 13 2014,18:06:01)
;
_computing_molecular_graphics 'Olex2 (Dolomanov et al., 2009)'
_computing_publication_material 'Olex2 (Dolomanov et al., 2009)'
_computing_structure_refinement 'ShelXL (Sheldrick, 2015)'
_computing_structure_solution 'ShelXS (Sheldrick, 2008)'
_diffrn_ambient_temperature 293(2)
_diffrn_detector 'CCD plate'
_diffrn_detector_area_resol_mean 16.2312
_diffrn_detector_type Eos
_diffrn_measured_fraction_theta_full 0.999
_diffrn_measured_fraction_theta_max 0.979
_diffrn_measurement_details
;
#__ type_ start__ end____ width___ exp.time_
  1 omega  -98.00   -6.00   1.0000    1.0000
omega____ theta____ kappa____ phi______ frames
    -      -33.5000  -77.0000  -30.0000 92

#__ type_ start__ end____ width___ exp.time_
  2 omega  -51.00   32.00   1.0000    1.0000
omega____ theta____ kappa____ phi______ frames
    -      -33.5000   77.0000   90.0000 83

#__ type_ start__ end____ width___ exp.time_
  3 omega  -70.00  -45.00   1.0000    1.0000
omega____ theta____ kappa____ phi______ frames
    -      -33.5000  178.0000  -60.0000 25

#__ type_ start__ end____ width___ exp.time_
  4 omega  -52.00  -25.00   1.0000    1.0000
omega____ theta____ kappa____ phi______ frames
    -      -33.5000   57.0000   90.0000 27

#__ type_ start__ end____ width___ exp.time_
  5 omega   10.00   35.00   1.0000    1.0000
omega____ theta____ kappa____ phi______ frames
    -       36.4734   19.0000    0.0000 25

#__ type_ start__ end____ width___ exp.time_
  6 omega  -17.00   23.00   1.0000    1.0000
omega____ theta____ kappa____ phi______ frames
    -       36.4734  -37.0000 -180.0000 40

#__ type_ start__ end____ width___ exp.time_
  7 omega   22.00   51.00   1.0000    1.0000
omega____ theta____ kappa____ phi______ frames
    -       36.4734  -57.0000  120.0000 29

#__ type_ start__ end____ width___ exp.time_
  8 omega  -31.00    3.00   1.0000    1.0000
omega____ theta____ kappa____ phi______ frames
    -       36.4734  -57.0000  120.0000 34

#__ type_ start__ end____ width___ exp.time_
  9 omega   21.00   49.00   1.0000    1.0000
omega____ theta____ kappa____ phi______ frames
    -       36.4734   57.0000   30.0000 28

#__ type_ start__ end____ width___ exp.time_
 10 omega   62.00   88.00   1.0000    1.0000
omega____ theta____ kappa____ phi______ frames
    -       36.4734  178.0000 -150.0000 26

#__ type_ start__ end____ width___ exp.time_
 11 omega   80.00  110.00   1.0000    1.0000
omega____ theta____ kappa____ phi______ frames
    -       36.4734  178.0000  -30.0000 30

#__ type_ start__ end____ width___ exp.time_
 12 omega   72.00  105.00   1.0000    1.0000
omega____ theta____ kappa____ phi______ frames
    -       36.4734  178.0000    0.0000 33

#__ type_ start__ end____ width___ exp.time_
 13 omega   50.00   91.00   1.0000    1.0000
omega____ theta____ kappa____ phi______ frames
    -       36.4734   19.0000    0.0000 41

#__ type_ start__ end____ width___ exp.time_
 14 omega   39.00   90.00   1.0000    9.3350
omega____ theta____ kappa____ phi______ frames
    -      108.0000  -30.0000  -60.0000 51

#__ type_ start__ end____ width___ exp.time_
 15 omega   74.00   99.00   1.0000    9.3350
omega____ theta____ kappa____ phi______ frames
    -      108.0000  -45.0000   30.0000 25

#__ type_ start__ end____ width___ exp.time_
 16 omega   56.00   82.00   1.0000    9.3350
omega____ theta____ kappa____ phi______ frames
    -      108.0000  -30.0000 -150.0000 26

#__ type_ start__ end____ width___ exp.time_
 17 omega   45.00   71.00   1.0000    9.3350
omega____ theta____ kappa____ phi______ frames
    -      108.0000  -94.0000    0.0000 26

#__ type_ start__ end____ width___ exp.time_
 18 omega   81.00  177.00   1.0000    9.3350
omega____ theta____ kappa____ phi______ frames
    -      108.0000   77.0000   90.0000 96

#__ type_ start__ end____ width___ exp.time_
 19 omega   38.00   99.00   1.0000    9.3350
omega____ theta____ kappa____ phi______ frames
    -      108.0000  -45.0000    0.0000 61

#__ type_ start__ end____ width___ exp.time_
 20 omega   41.00  137.00   1.0000    9.3350
omega____ theta____ kappa____ phi______ frames
    -      108.0000  -77.0000  -60.0000 96

#__ type_ start__ end____ width___ exp.time_
 21 omega   42.00   94.00   1.0000    9.3350
omega____ theta____ kappa____ phi______ frames
    -      108.0000  -45.0000   90.0000 52

#__ type_ start__ end____ width___ exp.time_
 22 omega   66.00   98.00   1.0000    9.3350
omega____ theta____ kappa____ phi______ frames
    -      108.0000  -45.0000  120.0000 32

#__ type_ start__ end____ width___ exp.time_
 23 omega   61.00  145.00   1.0000    9.3350
omega____ theta____ kappa____ phi______ frames
    -      108.0000  178.0000  -30.0000 84
;
_diffrn_measurement_device 'four-circle diffractometer'
_diffrn_measurement_device_type 'Xcalibur, Eos, Gemini'
_diffrn_measurement_method '\w scans'
_diffrn_orient_matrix_UB_11 -0.0193563000
_diffrn_orient_matrix_UB_12 -0.1308348000
_diffrn_orient_matrix_UB_13 -0.0250800000
_diffrn_orient_matrix_UB_21 -0.0516198000
_diffrn_orient_matrix_UB_22 -0.0208085000
_diffrn_orient_matrix_UB_23 0.0507267000
_diffrn_orient_matrix_UB_31 -0.0685366000
_diffrn_orient_matrix_UB_32 0.0525567000
_diffrn_orient_matrix_UB_33 -0.0423123000
_diffrn_radiation_monochromator graphite
_diffrn_radiation_probe x-ray
_diffrn_radiation_type CuK\a
_diffrn_radiation_wavelength 1.54184
_diffrn_reflns_av_R_equivalents 0.0389
_diffrn_reflns_av_unetI/netI 0.0432
_diffrn_reflns_Laue_measured_fraction_full 0.999
_diffrn_reflns_Laue_measured_fraction_max 0.979
_diffrn_reflns_limit_h_max 21
_diffrn_reflns_limit_h_min -21
_diffrn_reflns_limit_k_max 13
_diffrn_reflns_limit_k_min -11
_diffrn_reflns_limit_l_max 19
_diffrn_reflns_limit_l_min -26
_diffrn_reflns_number 18224
_diffrn_reflns_point_group_measured_fraction_full 0.999
_diffrn_reflns_point_group_measured_fraction_max 0.979
_diffrn_reflns_theta_full 67.684
_diffrn_reflns_theta_max 70.942
_diffrn_reflns_theta_min 3.427
_diffrn_source 'Enhance (Cu) X-ray Source'
_exptl_absorpt_coefficient_mu 7.569
_exptl_absorpt_correction_T_max 1.00000
_exptl_absorpt_correction_T_min 0.36438
_exptl_absorpt_correction_type multi-scan
_exptl_absorpt_process_details
;
CrysAlisPro, Agilent Technologies,
Version 1.171.37.35 (release 13-08-2014 CrysAlis171 .NET)
(compiled Aug 13 2014,18:06:01)
Empirical absorption correction using spherical harmonics,
 implemented in SCALE3 ABSPACK scaling algorithm.
;
_exptl_crystal_colour yellow
_exptl_crystal_density_diffrn 1.449
_exptl_crystal_description prism
_exptl_crystal_F_000 1832
_exptl_crystal_size_max 0.14
_exptl_crystal_size_mid 0.13
_exptl_crystal_size_min 0.12
_refine_diff_density_max 0.823
_refine_diff_density_min -0.838
_refine_diff_density_rms 0.093
_refine_ls_extinction_method none
_refine_ls_goodness_of_fit_ref 1.028
_refine_ls_hydrogen_treatment noref
_refine_ls_matrix_type full
_refine_ls_number_parameters 496
_refine_ls_number_reflns 7865
_refine_ls_number_restraints 0
_refine_ls_restrained_S_all 1.028
_refine_ls_R_factor_all 0.0454
_refine_ls_R_factor_gt 0.0376
_refine_ls_shift/su_max 0.001
_refine_ls_shift/su_mean 0.000
_refine_ls_structure_factor_coef Fsqd
_refine_ls_weighting_details 'w=1/[\s^2^(Fo^2^)+(0.0538P)^2^+0.7022P] where P=(Fo^2^+2Fc^2^)/3'
_refine_ls_weighting_scheme calc
_refine_ls_wR_factor_gt 0.0932
_refine_ls_wR_factor_ref 0.1001
_reflns_Friedel_coverage 0.000
_reflns_number_gt 6792
_reflns_number_total 7865
_reflns_threshold_expression 'I > 2\s(I)'
_cod_data_source_file d1nj00622c3.cif
_cod_data_source_block g1d
_cod_depositor_comments 'Adding full bibliography for 7060558--7060559.cif.'
_cod_original_cell_volume 4159.58(8)
_cod_database_code 7060558
_shelx_shelxl_version_number 2014/7
_chemical_oxdiff_formula C40H40P2N2O2Cu1I1
_shelx_space_group_comment
;
The symmetry employed for this shelxl refinement is uniquely defined
by the following loop, which should always be used as a source of
symmetry information in preference to the above space-group names.
They are only intended as comments.
;
_shelx_estimated_absorpt_t_max 0.464
_shelx_estimated_absorpt_t_min 0.417
_reflns_odcompleteness_completeness 99.96
_reflns_odcompleteness_iscentric 1
_reflns_odcompleteness_theta 66.97
_olex2_refinement_description
;
1. Fixed Uiso
 At 1.2 times of:
  All C(H) groups
2.a Aromatic/amide H refined with riding coordinates:
 C2(H2), C3(H3), C4(H4), C9(H9), C10(H10), C11(H11), C12(H12), C13(H13),
 C15(H15), C16(H16), C17(H17), C18(H18), C19(H19), C21(H21), C22(H22), C23(H23),
  C24(H24), C25(H25), C27(H27), C28(H28), C29(H29), C30(H30), C31(H31),
 C33(H33), C34(H34), C35(H35), C36(H36), C37(H37), C39(H39), C40(H40), C41(H41),
  C42(H42), C43(H43), C45(H45), C46(H46), C47(H47), C48(H48), C49(H49)
;
_olex2_date_sample_data_collection 2017-10-07
_olex2_submission_special_instructions 'No special instructions were received'

loop_
_space_group_symop_operation_xyz
'x, y, z'
'-x+1/2, y+1/2, -z+1/2'
'-x, -y, -z'
'x-1/2, -y-1/2, z-1/2'

loop_
_atom_site_label
_atom_site_type_symbol
_atom_site_fract_x
_atom_site_fract_y
_atom_site_fract_z
_atom_site_U_iso_or_equiv
_atom_site_adp_type
_atom_site_occupancy
_atom_site_site_symmetry_order
_atom_site_calc_flag
_atom_site_refinement_flags_posn
_atom_site_refinement_flags_adp
_atom_site_refinement_flags_occupancy
_atom_site_disorder_assembly
_atom_site_disorder_group
I1 I 0.01811(2) 0.44416(2) 0.23934(2) 0.05397(9) Uani 1 1 d . . . . .
Cu1 Cu -0.02585(2) 0.21861(4) 0.24846(2) 0.03328(10) Uani 1 1 d . . . . .
P1 P -0.03429(4) 0.15897(6) 0.34834(3) 0.03094(14) Uani 1 1 d . . . . .
P2 P -0.10420(4) 0.14673(6) 0.16645(3) 0.03192(14) Uani 1 1 d . . . . .
N1 N 0.06628(11) 0.0777(2) 0.25214(10) 0.0273(4) Uani 1 1 d . . . . .
N2 N 0.13268(12) -0.0943(2) 0.23868(11) 0.0323(4) Uani 1 1 d . . . . .
C1 C 0.01184(15) 0.0085(3) 0.34589(12) 0.0321(5) Uani 1 1 d . . . . .
C2 C 0.00824(18) -0.0921(3) 0.38507(14) 0.0419(6) Uani 1 1 d . . . . .
H2 H -0.0220 -0.0876 0.4168 0.050 Uiso 1 1 calc R . . . .
C3 C 0.0500(2) -0.2003(3) 0.37699(16) 0.0483(7) Uani 1 1 d . . . . .
H3 H 0.0469 -0.2657 0.4041 0.058 Uiso 1 1 calc R . . . .
C4 C 0.09560(18) -0.2139(3) 0.33049(15) 0.0434(7) Uani 1 1 d . . . . .
H4 H 0.1236 -0.2856 0.3263 0.052 Uiso 1 1 calc R . . . .
C5 C 0.09734(15) -0.1145(3) 0.29033(13) 0.0331(5) Uani 1 1 d . . . . .
C6 C 0.05657(14) -0.0054(2) 0.29840(12) 0.0298(5) Uani 1 1 d . . . . .
C7 C 0.11107(13) 0.0221(2) 0.21695(12) 0.0279(5) Uani 1 1 d . . . . .
C8 C 0.13623(14) 0.0774(3) 0.16165(12) 0.0312(5) Uani 1 1 d . . . . .
C9 C 0.14186(19) 0.0081(3) 0.10895(14) 0.0435(7) Uani 1 1 d . . . . .
H9 H 0.1273 -0.0747 0.1074 0.052 Uiso 1 1 calc R . . . .
C10 C 0.1691(3) 0.0623(4) 0.05910(17) 0.0616(10) Uani 1 1 d . . . . .
H10 H 0.1741 0.0152 0.0244 0.074 Uiso 1 1 calc R . . . .
C11 C 0.1888(3) 0.1854(4) 0.06024(19) 0.0701(11) Uani 1 1 d . . . . .
H11 H 0.2066 0.2216 0.0264 0.084 Uiso 1 1 calc R . . . .
C12 C 0.1820(3) 0.2542(4) 0.11166(19) 0.0635(10) Uani 1 1 d . . . . .
H12 H 0.1952 0.3375 0.1123 0.076 Uiso 1 1 calc R . . . .
C13 C 0.1561(2) 0.2018(3) 0.16235(15) 0.0449(7) Uani 1 1 d . . . . .
H13 H 0.1518 0.2496 0.1970 0.054 Uiso 1 1 calc R . . . .
C14 C 0.18150(15) -0.1816(3) 0.21317(13) 0.0333(5) Uani 1 1 d . . . . .
C15 C 0.15473(18) -0.3003(3) 0.20143(15) 0.0412(6) Uani 1 1 d . . . . .
H15 H 0.1066 -0.3234 0.2106 0.049 Uiso 1 1 calc R . . . .
C16 C 0.2009(2) -0.3848(3) 0.17572(16) 0.0503(8) Uani 1 1 d . . . . .
H16 H 0.1841 -0.4655 0.1685 0.060 Uiso 1 1 calc R . . . .
C17 C 0.2712(2) -0.3501(4) 0.16093(16) 0.0541(9) Uani 1 1 d . . . . .
H17 H 0.3011 -0.4067 0.1428 0.065 Uiso 1 1 calc R . . . .
C18 C 0.29747(17) -0.2312(4) 0.17302(16) 0.0520(8) Uani 1 1 d . . . . .
H18 H 0.3452 -0.2082 0.1631 0.062 Uiso 1 1 calc R . . . .
C19 C 0.25312(16) -0.1456(3) 0.19991(14) 0.0408(6) Uani 1 1 d . . . . .
H19 H 0.2711 -0.0660 0.2088 0.049 Uiso 1 1 calc R . . . .
C20 C 0.02593(16) 0.2390(3) 0.41013(13) 0.0376(6) Uani 1 1 d . . . . .
C21 C 0.0224(2) 0.3669(4) 0.41115(18) 0.0594(9) Uani 1 1 d . . . . .
H21 H -0.0091 0.4090 0.3810 0.071 Uiso 1 1 calc R . . . .
C22 C 0.0661(4) 0.4322(4) 0.4575(3) 0.0832(15) Uani 1 1 d . . . . .
H22 H 0.0627 0.5180 0.4587 0.100 Uiso 1 1 calc R . . . .
C23 C 0.1146(3) 0.3705(5) 0.5019(2) 0.0751(13) Uani 1 1 d . . . . .
H23 H 0.1442 0.4147 0.5324 0.090 Uiso 1 1 calc R . . . .
C24 C 0.1186(2) 0.2446(5) 0.50040(18) 0.0631(10) Uani 1 1 d . . . . .
H24 H 0.1508 0.2029 0.5303 0.076 Uiso 1 1 calc R . . . .
C25 C 0.07493(19) 0.1782(3) 0.45458(15) 0.0469(7) Uani 1 1 d . . . . .
H25 H 0.0786 0.0924 0.4537 0.056 Uiso 1 1 calc R . . . .
C26 C -0.12229(16) 0.1277(3) 0.38173(14) 0.0374(6) Uani 1 1 d . . . . .
C27 C -0.1891(2) 0.1137(4) 0.34186(18) 0.0555(8) Uani 1 1 d . . . . .
H27 H -0.1879 0.1223 0.2999 0.067 Uiso 1 1 calc R . . . .
C28 C -0.2575(2) 0.0870(5) 0.3641(2) 0.0702(11) Uani 1 1 d . . . . .
H28 H -0.3019 0.0769 0.3369 0.084 Uiso 1 1 calc R . . . .
C29 C -0.2599(2) 0.0755(5) 0.4260(2) 0.0731(13) Uani 1 1 d . . . . .
H29 H -0.3058 0.0579 0.4409 0.088 Uiso 1 1 calc R . . . .
C30 C -0.1947(3) 0.0900(5) 0.4657(2) 0.0738(13) Uani 1 1 d . . . . .
H30 H -0.1965 0.0814 0.5076 0.089 Uiso 1 1 calc R . . . .
C31 C -0.1258(2) 0.1173(4) 0.44443(17) 0.0582(9) Uani 1 1 d . . . . .
H31 H -0.0820 0.1287 0.4720 0.070 Uiso 1 1 calc R . . . .
C32 C -0.07937(15) -0.0101(3) 0.14576(14) 0.0366(6) Uani 1 1 d . . . . .
C33 C -0.0608(2) -0.0411(3) 0.08829(17) 0.0538(8) Uani 1 1 d . . . . .
H33 H -0.0610 0.0196 0.0583 0.065 Uiso 1 1 calc R . . . .
C34 C -0.0420(3) -0.1624(4) 0.0749(2) 0.0689(11) Uani 1 1 d . . . . .
H34 H -0.0301 -0.1828 0.0361 0.083 Uiso 1 1 calc R . . . .
C35 C -0.0410(2) -0.2524(4) 0.1198(2) 0.0659(11) Uani 1 1 d . . . . .
H35 H -0.0293 -0.3337 0.1109 0.079 Uiso 1 1 calc R . . . .
C36 C -0.0574(2) -0.2222(3) 0.1772(2) 0.0561(9) Uani 1 1 d . . . . .
H36 H -0.0561 -0.2828 0.2074 0.067 Uiso 1 1 calc R . . . .
C37 C -0.07575(19) -0.1017(3) 0.19052(16) 0.0462(7) Uani 1 1 d . . . . .
H37 H -0.0858 -0.0816 0.2299 0.055 Uiso 1 1 calc R . . . .
C38 C -0.10498(17) 0.2314(3) 0.09435(13) 0.0365(6) Uani 1 1 d . . . . .
C39 C -0.16657(19) 0.2287(4) 0.04859(15) 0.0482(7) Uani 1 1 d . . . . .
H39 H -0.2102 0.1841 0.0545 0.058 Uiso 1 1 calc R . . . .
C40 C -0.1634(2) 0.2920(4) -0.00586(16) 0.0611(10) Uani 1 1 d . . . . .
H40 H -0.2051 0.2904 -0.0363 0.073 Uiso 1 1 calc R . . . .
C41 C -0.0994(3) 0.3569(4) -0.01498(17) 0.0648(10) Uani 1 1 d . . . . .
H41 H -0.0978 0.4003 -0.0514 0.078 Uiso 1 1 calc R . . . .
C42 C -0.0368(3) 0.3585(4) 0.02959(19) 0.0614(9) Uani 1 1 d . . . . .
H42 H 0.0072 0.4011 0.0229 0.074 Uiso 1 1 calc R . . . .
C43 C -0.0401(2) 0.2963(3) 0.08419(15) 0.0495(7) Uani 1 1 d . . . . .
H43 H 0.0017 0.2982 0.1144 0.059 Uiso 1 1 calc R . . . .
C44 C -0.20655(16) 0.1363(3) 0.17275(13) 0.0408(6) Uani 1 1 d . . . . .
C45 C -0.2441(2) 0.2462(4) 0.18093(19) 0.0596(9) Uani 1 1 d . . . . .
H45 H -0.2169 0.3201 0.1842 0.072 Uiso 1 1 calc R . . . .
C46 C -0.3223(3) 0.2468(6) 0.1844(2) 0.0792(14) Uani 1 1 d . . . . .
H46 H -0.3477 0.3215 0.1876 0.095 Uiso 1 1 calc R . . . .
C47 C -0.3621(2) 0.1379(6) 0.1829(2) 0.0807(15) Uani 1 1 d . . . . .
H47 H -0.4142 0.1382 0.1859 0.097 Uiso 1 1 calc R . . . .
C48 C -0.3249(2) 0.0291(6) 0.1770(2) 0.0765(13) Uani 1 1 d . . . . .
H48 H -0.3517 -0.0449 0.1774 0.092 Uiso 1 1 calc R . . . .
C49 C -0.2477(2) 0.0270(4) 0.17046(19) 0.0582(9) Uani 1 1 d . . . . .
H49 H -0.2236 -0.0478 0.1645 0.070 Uiso 1 1 calc R . . . .

loop_
_atom_site_aniso_label
_atom_site_aniso_U_11
_atom_site_aniso_U_22
_atom_site_aniso_U_33
_atom_site_aniso_U_23
_atom_site_aniso_U_13
_atom_site_aniso_U_12
I1 0.06587(15) 0.02567(11) 0.07326(16) 0.00247(8) 0.02016(11) -0.00223(8)
Cu1 0.0368(2) 0.0305(2) 0.0320(2) 0.00383(15) 0.00217(15) -0.00184(15)
P1 0.0321(3) 0.0344(3) 0.0272(3) 0.0017(2) 0.0072(2) 0.0033(2)
P2 0.0310(3) 0.0335(3) 0.0305(3) 0.0047(2) 0.0005(2) -0.0003(2)
N1 0.0266(9) 0.0255(10) 0.0302(10) 0.0022(8) 0.0055(8) 0.0002(8)
N2 0.0301(10) 0.0292(11) 0.0385(12) 0.0021(9) 0.0074(9) 0.0045(8)
C1 0.0306(12) 0.0337(13) 0.0323(12) 0.0020(10) 0.0050(10) 0.0012(10)
C2 0.0486(15) 0.0410(16) 0.0385(14) 0.0105(12) 0.0150(12) 0.0006(13)
C3 0.0621(19) 0.0379(16) 0.0467(17) 0.0161(13) 0.0139(15) 0.0025(14)
C4 0.0488(16) 0.0320(14) 0.0502(17) 0.0104(13) 0.0091(13) 0.0077(12)
C5 0.0305(12) 0.0289(13) 0.0402(14) 0.0030(11) 0.0048(10) 0.0005(10)
C6 0.0268(11) 0.0295(13) 0.0325(12) 0.0016(10) 0.0013(9) -0.0003(9)
C7 0.0261(11) 0.0256(11) 0.0320(12) 0.0003(9) 0.0029(9) -0.0024(9)
C8 0.0294(11) 0.0334(13) 0.0313(12) 0.0009(10) 0.0059(10) -0.0012(10)
C9 0.0565(17) 0.0393(16) 0.0347(14) -0.0023(12) 0.0058(12) -0.0024(13)
C10 0.089(3) 0.063(2) 0.0351(16) -0.0036(15) 0.0203(17) 0.003(2)
C11 0.102(3) 0.069(3) 0.0456(19) 0.0114(18) 0.032(2) -0.011(2)
C12 0.092(3) 0.0432(19) 0.060(2) 0.0054(16) 0.028(2) -0.0199(19)
C13 0.0591(18) 0.0366(15) 0.0407(15) -0.0037(12) 0.0135(13) -0.0072(13)
C14 0.0317(12) 0.0330(13) 0.0353(13) 0.0018(10) 0.0043(10) 0.0084(10)
C15 0.0426(14) 0.0343(14) 0.0468(16) 0.0013(12) 0.0050(12) 0.0047(12)
C16 0.063(2) 0.0373(16) 0.0487(17) -0.0044(13) -0.0004(15) 0.0170(15)
C17 0.0539(18) 0.066(2) 0.0413(16) -0.0062(15) 0.0001(14) 0.0332(17)
C18 0.0308(13) 0.078(3) 0.0480(18) 0.0031(16) 0.0074(12) 0.0152(14)
C19 0.0309(13) 0.0486(17) 0.0423(15) 0.0001(12) 0.0021(11) 0.0030(12)
C20 0.0373(13) 0.0441(16) 0.0321(13) -0.0042(11) 0.0067(11) -0.0006(11)
C21 0.077(2) 0.0439(18) 0.053(2) -0.0082(15) -0.0079(18) 0.0133(17)
C22 0.109(4) 0.054(2) 0.081(3) -0.021(2) -0.013(3) 0.000(2)
C23 0.078(3) 0.079(3) 0.064(3) -0.024(2) -0.009(2) -0.014(2)
C24 0.0526(19) 0.082(3) 0.050(2) 0.0044(19) -0.0112(16) -0.0067(19)
C25 0.0477(16) 0.0506(18) 0.0416(16) 0.0026(13) 0.0018(13) -0.0013(14)
C26 0.0345(13) 0.0399(15) 0.0399(14) 0.0048(12) 0.0128(11) 0.0074(11)
C27 0.0416(16) 0.075(2) 0.0504(18) -0.0021(17) 0.0076(14) -0.0014(16)
C28 0.0389(17) 0.089(3) 0.084(3) 0.001(2) 0.0123(18) -0.0025(18)
C29 0.0442(19) 0.084(3) 0.098(3) 0.018(3) 0.036(2) 0.0078(18)
C30 0.071(3) 0.100(4) 0.058(2) 0.020(2) 0.038(2) 0.020(2)
C31 0.0477(17) 0.086(3) 0.0431(17) 0.0125(18) 0.0163(14) 0.0137(18)
C32 0.0319(12) 0.0345(14) 0.0415(15) 0.0013(11) -0.0028(11) -0.0002(11)
C33 0.064(2) 0.0482(19) 0.0494(18) 0.0026(15) 0.0056(16) 0.0105(16)
C34 0.087(3) 0.057(2) 0.063(2) -0.0111(19) 0.012(2) 0.016(2)
C35 0.067(2) 0.0387(18) 0.089(3) -0.0098(18) -0.002(2) 0.0109(16)
C36 0.0541(19) 0.0368(17) 0.074(2) 0.0101(16) -0.0075(17) 0.0002(14)
C37 0.0467(16) 0.0414(17) 0.0487(17) 0.0054(13) -0.0014(13) -0.0054(13)
C38 0.0413(14) 0.0365(14) 0.0311(13) 0.0024(11) 0.0024(11) 0.0045(11)
C39 0.0455(16) 0.059(2) 0.0388(16) 0.0053(14) -0.0004(13) 0.0034(14)
C40 0.065(2) 0.078(3) 0.0376(17) 0.0081(17) -0.0066(15) 0.017(2)
C41 0.088(3) 0.069(2) 0.0378(17) 0.0193(17) 0.0119(18) 0.015(2)
C42 0.074(2) 0.059(2) 0.052(2) 0.0133(17) 0.0153(18) -0.0079(19)
C43 0.0532(17) 0.0543(19) 0.0403(16) 0.0068(14) 0.0027(13) -0.0063(15)
C44 0.0345(13) 0.0520(17) 0.0353(14) 0.0059(12) 0.0016(11) 0.0014(12)
C45 0.055(2) 0.064(2) 0.062(2) 0.0005(18) 0.0165(17) 0.0102(17)
C46 0.057(2) 0.104(4) 0.080(3) 0.002(3) 0.022(2) 0.034(3)
C47 0.0380(18) 0.135(5) 0.071(3) 0.012(3) 0.0150(18) 0.002(2)
C48 0.0398(19) 0.104(4) 0.083(3) 0.011(3) 0.0007(19) -0.017(2)
C49 0.0388(16) 0.067(2) 0.067(2) 0.0056(18) -0.0023(15) -0.0086(16)

loop_
_atom_type_symbol
_atom_type_description
_atom_type_scat_dispersion_real
_atom_type_scat_dispersion_imag
_atom_type_scat_source
C C 0.0181 0.0091 'International Tables Vol C Tables 4.2.6.8 and 6.1.1.4'
H H 0.0000 0.0000 'International Tables Vol C Tables 4.2.6.8 and 6.1.1.4'
Cu Cu -1.9646 0.5888 'International Tables Vol C Tables 4.2.6.8 and 6.1.1.4'
I I -0.3257 6.8362 'International Tables Vol C Tables 4.2.6.8 and 6.1.1.4'
N N 0.0311 0.0180 'International Tables Vol C Tables 4.2.6.8 and 6.1.1.4'
P P 0.2955 0.4335 'International Tables Vol C Tables 4.2.6.8 and 6.1.1.4'

loop_
_geom_angle_atom_site_label_1
_geom_angle_atom_site_label_2
_geom_angle_atom_site_label_3
_geom_angle
_geom_angle_site_symmetry_1
_geom_angle_site_symmetry_3
_geom_angle_publ_flag
P1 Cu1 I1 113.19(2) . . ?
P2 Cu1 I1 114.99(2) . . ?
P2 Cu1 P1 123.69(3) . . ?
N1 Cu1 I1 115.22(6) . . ?
N1 Cu1 P1 84.66(6) . . ?
N1 Cu1 P2 99.52(6) . . ?
C1 P1 Cu1 98.02(9) . . ?
C1 P1 C20 102.89(13) . . ?
C1 P1 C26 104.55(13) . . ?
C20 P1 Cu1 118.17(10) . . ?
C26 P1 Cu1 126.18(10) . . ?
C26 P1 C20 103.49(14) . . ?
C32 P2 Cu1 112.03(9) . . ?
C32 P2 C38 103.04(14) . . ?
C32 P2 C44 103.36(14) . . ?
C38 P2 Cu1 117.10(10) . . ?
C38 P2 C44 101.22(13) . . ?
C44 P2 Cu1 118.08(10) . . ?
C6 N1 Cu1 108.39(16) . . ?
C7 N1 Cu1 141.34(18) . . ?
C7 N1 C6 105.8(2) . . ?
C5 N2 C7 107.1(2) . . ?
C5 N2 C14 124.9(2) . . ?
C7 N2 C14 128.0(2) . . ?
C2 C1 P1 128.6(2) . . ?
C6 C1 P1 114.5(2) . . ?
C6 C1 C2 116.9(3) . . ?
C1 C2 C3 120.4(3) . . ?
C4 C3 C2 122.9(3) . . ?
C3 C4 C5 116.5(3) . . ?
N2 C5 C4 133.7(3) . . ?
N2 C5 C6 105.2(2) . . ?
C4 C5 C6 121.0(3) . . ?
N1 C6 C1 127.9(2) . . ?
N1 C6 C5 109.9(2) . . ?
C1 C6 C5 122.2(3) . . ?
N1 C7 N2 111.9(2) . . ?
N1 C7 C8 124.3(2) . . ?
N2 C7 C8 123.8(2) . . ?
C9 C8 C7 121.8(3) . . ?
C13 C8 C7 119.1(3) . . ?
C13 C8 C9 119.1(3) . . ?
C10 C9 C8 119.9(3) . . ?
C11 C10 C9 120.6(4) . . ?
C12 C11 C10 119.5(4) . . ?
C11 C12 C13 121.0(4) . . ?
C12 C13 C8 119.8(3) . . ?
C15 C14 N2 118.4(3) . . ?
C15 C14 C19 121.4(3) . . ?
C19 C14 N2 120.3(3) . . ?
C14 C15 C16 118.8(3) . . ?
C17 C16 C15 120.7(3) . . ?
C16 C17 C18 120.0(3) . . ?
C17 C18 C19 120.5(3) . . ?
C14 C19 C18 118.6(3) . . ?
C21 C20 P1 117.4(2) . . ?
C21 C20 C25 119.2(3) . . ?
C25 C20 P1 123.4(3) . . ?
C20 C21 C22 119.8(4) . . ?
C23 C22 C21 120.6(4) . . ?
C24 C23 C22 119.5(4) . . ?
C23 C24 C25 120.5(4) . . ?
C20 C25 C24 120.4(4) . . ?
C27 C26 P1 117.6(2) . . ?
C27 C26 C31 118.6(3) . . ?
C31 C26 P1 123.8(2) . . ?
C26 C27 C28 120.6(4) . . ?
C29 C28 C27 120.1(4) . . ?
C30 C29 C28 119.8(3) . . ?
C29 C30 C31 120.9(4) . . ?
C30 C31 C26 120.0(4) . . ?
C33 C32 P2 123.0(2) . . ?
C33 C32 C37 118.5(3) . . ?
C37 C32 P2 118.5(3) . . ?
C32 C33 C34 120.7(4) . . ?
C35 C34 C33 119.5(4) . . ?
C36 C35 C34 120.3(4) . . ?
C35 C36 C37 120.1(4) . . ?
C36 C37 C32 120.9(3) . . ?
C39 C38 P2 122.6(2) . . ?
C43 C38 P2 118.4(2) . . ?
C43 C38 C39 118.9(3) . . ?
C40 C39 C38 120.3(3) . . ?
C41 C40 C39 120.2(3) . . ?
C40 C41 C42 120.4(3) . . ?
C41 C42 C43 119.5(4) . . ?
C42 C43 C38 120.7(3) . . ?
C45 C44 P2 116.7(3) . . ?
C45 C44 C49 118.7(3) . . ?
C49 C44 P2 124.6(3) . . ?
C44 C45 C46 120.4(4) . . ?
C47 C46 C45 120.2(5) . . ?
C48 C47 C46 119.6(4) . . ?
C47 C48 C49 121.0(5) . . ?
C44 C49 C48 119.9(4) . . ?

loop_
_geom_bond_atom_site_label_1
_geom_bond_atom_site_label_2
_geom_bond_distance
_geom_bond_site_symmetry_2
_geom_bond_publ_flag
I1 Cu1 2.5738(4) . ?
Cu1 P1 2.3102(8) . ?
Cu1 P2 2.2687(8) . ?
Cu1 N1 2.222(2) . ?
P1 C1 1.823(3) . ?
P1 C20 1.834(3) . ?
P1 C26 1.829(3) . ?
P2 C32 1.823(3) . ?
P2 C38 1.828(3) . ?
P2 C44 1.832(3) . ?
N1 C6 1.383(3) . ?
N1 C7 1.317(4) . ?
N2 C5 1.378(4) . ?
N2 C7 1.383(3) . ?
N2 C14 1.437(3) . ?
C1 C2 1.393(4) . ?
C1 C6 1.392(4) . ?
C2 C3 1.405(5) . ?
C3 C4 1.384(5) . ?
C4 C5 1.393(4) . ?
C5 C6 1.403(4) . ?
C7 C8 1.471(4) . ?
C8 C9 1.394(4) . ?
C8 C13 1.389(4) . ?
C9 C10 1.380(5) . ?
C10 C11 1.375(6) . ?
C11 C12 1.370(6) . ?
C12 C13 1.378(5) . ?
C14 C15 1.381(4) . ?
C14 C19 1.387(4) . ?
C15 C16 1.389(5) . ?
C16 C17 1.372(6) . ?
C17 C18 1.381(6) . ?
C18 C19 1.390(5) . ?
C20 C21 1.384(5) . ?
C20 C25 1.388(5) . ?
C21 C22 1.391(6) . ?
C22 C23 1.386(7) . ?
C23 C24 1.363(7) . ?
C24 C25 1.390(5) . ?
C26 C27 1.387(5) . ?
C26 C31 1.392(5) . ?
C27 C28 1.388(5) . ?
C28 C29 1.373(7) . ?
C29 C30 1.364(7) . ?
C30 C31 1.387(6) . ?
C32 C33 1.384(5) . ?
C32 C37 1.392(4) . ?
C33 C34 1.392(5) . ?
C34 C35 1.384(7) . ?
C35 C36 1.368(6) . ?
C36 C37 1.382(5) . ?
C38 C39 1.387(4) . ?
C38 C43 1.384(5) . ?
C39 C40 1.386(5) . ?
C40 C41 1.367(7) . ?
C41 C42 1.382(6) . ?
C42 C43 1.383(5) . ?
C44 C45 1.383(5) . ?
C44 C49 1.384(5) . ?
C45 C46 1.392(6) . ?
C46 C47 1.369(8) . ?
C47 C48 1.360(8) . ?
C48 C49 1.388(6) . ?
